data_1562061
loop_
_publ_author_name
'Yang, Gao-Shan'
'Liu, Chong-Bo'
'Liu, Hong'
'Robbins, Julianne'
'Zhang, Z. John'
'Yin, Hong-Shan'
'Wen, Hui-Liang'
'Wang, Yu-Hua'

_publ_section_title
;
 Rational assembly of Pb(II)/Cd(II)/Mn(II) coordination polymers based on
 flexible V-shaped dicarboxylate ligand: Syntheses, helical structures and
 properties
;
_journal_name_full 'Journal of Solid State Chemistry'
_journal_page_first 391
_journal_page_last 401
_journal_paper_doi 10.1016/j.jssc.2014.12.013
_journal_volume 225
_journal_year 2015
_chemical_formula_sum 'C43 H28 F12 N O12 Pb2'
_chemical_formula_weight 1393.04
_space_group_IT_number 2
_space_group_name_Hall '-P 1'
_space_group_name_H-M_alt 'P -1'
_symmetry_cell_setting triclinic
_symmetry_space_group_name_H-M 'P -1'
_atom_sites_solution_hydrogens geom
_atom_sites_solution_primary direct
_atom_sites_solution_secondary difmap
_audit_creation_method SHELXL-97
_cell_angle_alpha 93.3870(10)
_cell_angle_beta 94.2880(10)
_cell_angle_gamma 100.7060(10)
_cell_formula_units_Z 2
_cell_length_a 7.7234(6)
_cell_length_b 15.8745(13)
_cell_length_c 17.5868(15)
_cell_measurement_reflns_used 5490
_cell_measurement_temperature 296(2)
_cell_measurement_theta_max 27.47
_cell_measurement_theta_min 2.33
_cell_volume 2106.9(3)
_computing_cell_refinement 'Bruker SAINT'
_computing_data_collection 'Bruker APEX2'
_computing_data_reduction 'Bruker SAINT'
_computing_molecular_graphics 'Bruker SHELXTL'
_computing_publication_material 'Bruker SHELXTL'
_computing_structure_refinement 'SHELXL-97 (Sheldrick, 2008)'
_computing_structure_solution 'SHELXS-97 (Sheldrick, 2008)'
_diffrn_ambient_temperature 296(2)
_diffrn_measured_fraction_theta_full 0.992
_diffrn_measured_fraction_theta_max 0.992
_diffrn_measurement_device_type 'Bruker APEX-II CCD'
_diffrn_measurement_method '\f and \w scans'
_diffrn_radiation_monochromator graphite
_diffrn_radiation_source 'fine-focus sealed tube'
_diffrn_radiation_type MoK\a
_diffrn_radiation_wavelength 0.71073
_diffrn_reflns_av_R_equivalents 0.0446
_diffrn_reflns_av_sigmaI/netI 0.0672
_diffrn_reflns_limit_h_max 9
_diffrn_reflns_limit_h_min -9
_diffrn_reflns_limit_k_max 19
_diffrn_reflns_limit_k_min -18
_diffrn_reflns_limit_l_max 21
_diffrn_reflns_limit_l_min -21
_diffrn_reflns_number 16272
_diffrn_reflns_theta_full 25.50
_diffrn_reflns_theta_max 25.50
_diffrn_reflns_theta_min 2.33
_exptl_absorpt_coefficient_mu 8.101
_exptl_absorpt_correction_T_max 0.4431
_exptl_absorpt_correction_T_min 0.2810
_exptl_absorpt_correction_type multi-scan
_exptl_absorpt_process_details sadabs
_exptl_crystal_colour colourless
_exptl_crystal_density_diffrn 2.196
_exptl_crystal_density_method 'not measured'
_exptl_crystal_description block
_exptl_crystal_F_000 1322
_exptl_crystal_size_max 0.21
_exptl_crystal_size_mid 0.18
_exptl_crystal_size_min 0.12
_refine_diff_density_max 1.635
_refine_diff_density_min -1.176
_refine_diff_density_rms 0.149
_refine_ls_extinction_method none
_refine_ls_goodness_of_fit_ref 1.008
_refine_ls_hydrogen_treatment mixed
_refine_ls_matrix_type full
_refine_ls_number_parameters 631
_refine_ls_number_reflns 7787
_refine_ls_number_restraints 0
_refine_ls_restrained_S_all 1.008
_refine_ls_R_factor_all 0.0553
_refine_ls_R_factor_gt 0.0340
_refine_ls_shift/su_max 0.002
_refine_ls_shift/su_mean 0.000
_refine_ls_structure_factor_coef Fsqd
_refine_ls_weighting_details 'calc w=1/[\s^2^(Fo^2^)+(0.0287P)^2^+0.0000P] where P=(Fo^2^+2Fc^2^)/3'
_refine_ls_weighting_scheme calc
_refine_ls_wR_factor_gt 0.0752
_refine_ls_wR_factor_ref 0.0837
_reflns_number_gt 5798
_reflns_number_total 7787
_reflns_threshold_expression >2sigma(I)
_cod_data_source_file JSSC-2015-225-391.cif
_cod_data_source_block 3
_cod_depositor_comments
;
The following automatic conversions were performed:

data item '_symmetry_cell_setting' value 'Triclinic' was changed to
'triclinic' in accordance with the built-in table derived from the
CIF Core dictionary named 'cif_core.dic' version 2.4.5 last updated
on 2014-11-21.

Automatic conversion script
Id: cif_fix_values 8369 2020-08-20 11:38:08Z andrius 
;
_cod_original_sg_symbol_H-M P-1
_cod_database_code 1562061

loop_
_symmetry_equiv_pos_as_xyz
'x, y, z'
'-x, -y, -z'

loop_
_atom_site_label
_atom_site_type_symbol
_atom_site_fract_x
_atom_site_fract_y
_atom_site_fract_z
_atom_site_U_iso_or_equiv
_atom_site_adp_type
_atom_site_occupancy
_atom_site_symmetry_multiplicity
_atom_site_calc_flag
_atom_site_refinement_flags
_atom_site_disorder_assembly
_atom_site_disorder_group
C1 C 0.1983(8) 0.6911(5) -0.4307(4) 0.0325(16) Uani 1 1 d . . .
C2 C 0.1138(8) 0.7149(4) -0.3604(4) 0.0321(16) Uani 1 1 d . . .
H2A H 0.1822 0.7678 -0.3350 0.039 Uiso 1 1 calc R . .
H2B H -0.0046 0.7243 -0.3747 0.039 Uiso 1 1 calc R . .
C3 C 0.0572(8) 0.6629(4) -0.2370(4) 0.0291(15) Uani 1 1 d . . .
C4 C 0.1071(9) 0.6118(4) -0.1829(4) 0.0396(18) Uani 1 1 d . . .
H4 H 0.1761 0.5717 -0.1955 0.047 Uiso 1 1 calc R . .
C5 C 0.0551(9) 0.6195(4) -0.1091(4) 0.0384(17) Uani 1 1 d . . .
H5 H 0.0896 0.5841 -0.0728 0.046 Uiso 1 1 calc R . .
C6 C -0.0473(8) 0.6791(4) -0.0886(4) 0.0329(16) Uani 1 1 d . . .
C7 C -0.0924(8) 0.7315(5) -0.1441(4) 0.0345(17) Uani 1 1 d . . .
H7 H -0.1594 0.7724 -0.1316 0.041 Uiso 1 1 calc R . .
C8 C -0.0404(8) 0.7246(4) -0.2178(4) 0.0351(17) Uani 1 1 d . . .
H8 H -0.0708 0.7611 -0.2539 0.042 Uiso 1 1 calc R . .
C9 C -0.1167(8) 0.6781(4) -0.0088(4) 0.0322(16) Uani 1 1 d . . .
C10 C -0.2817(10) 0.6040(6) -0.0149(4) 0.047(2) Uani 1 1 d . . .
C11 C -0.1744(11) 0.7631(6) 0.0159(5) 0.052(2) Uani 1 1 d . . .
C12 C 0.0245(8) 0.6650(4) 0.0529(4) 0.0314(16) Uani 1 1 d . . .
C13 C 0.1971(8) 0.7118(5) 0.0536(4) 0.0379(18) Uani 1 1 d . . .
H13 H 0.2249 0.7484 0.0151 0.045 Uiso 1 1 calc R . .
C14 C 0.3264(9) 0.7051(5) 0.1095(5) 0.0421(19) Uani 1 1 d . . .
H14 H 0.4400 0.7369 0.1081 0.051 Uiso 1 1 calc R . .
C15 C 0.2905(9) 0.6526(5) 0.1666(5) 0.0426(19) Uani 1 1 d . . .
C16 C 0.1198(9) 0.6065(5) 0.1694(4) 0.0435(19) Uani 1 1 d . . .
H16 H 0.0935 0.5710 0.2089 0.052 Uiso 1 1 calc R . .
C17 C -0.0102(9) 0.6136(5) 0.1135(4) 0.0377(17) Uani 1 1 d . . .
H17 H -0.1244 0.5831 0.1162 0.045 Uiso 1 1 calc R . .
C18 C 0.4684(12) 0.5698(5) 0.2289(5) 0.067(3) Uani 1 1 d . . .
H18A H 0.5046 0.5510 0.1801 0.081 Uiso 1 1 calc R . .
H18B H 0.3654 0.5286 0.2398 0.081 Uiso 1 1 calc R . .
C19 C 0.6153(9) 0.5700(5) 0.2899(4) 0.0376(17) Uani 1 1 d . . .
C20 C 0.7201(8) 0.5678(4) 0.5675(4) 0.0331(17) Uani 1 1 d . . .
C21 C 0.6373(9) 0.6157(4) 0.6285(4) 0.0342(17) Uani 1 1 d . . .
H21A H 0.5188 0.5847 0.6341 0.041 Uiso 1 1 calc R . .
H21B H 0.7068 0.6183 0.6772 0.041 Uiso 1 1 calc R . .
C22 C 0.5834(8) 0.7561(4) 0.6643(4) 0.0284(15) Uani 1 1 d . . .
C23 C 0.5261(9) 0.7335(4) 0.7329(4) 0.0360(17) Uani 1 1 d . . .
H23 H 0.5120 0.6766 0.7452 0.043 Uiso 1 1 calc R . .
C24 C 0.4885(8) 0.7968(4) 0.7848(4) 0.0326(16) Uani 1 1 d . . .
H24 H 0.4535 0.7814 0.8324 0.039 Uiso 1 1 calc R . .
C25 C 0.5020(8) 0.8814(4) 0.7673(4) 0.0281(15) Uani 1 1 d . . .
C26 C 0.5558(8) 0.9017(4) 0.6957(4) 0.0339(16) Uani 1 1 d . . .
H26 H 0.5637 0.9579 0.6819 0.041 Uiso 1 1 calc R . .
C27 C 0.5979(9) 0.8405(4) 0.6442(4) 0.0380(17) Uani 1 1 d . . .
H27 H 0.6352 0.8557 0.5969 0.046 Uiso 1 1 calc R . .
C28 C 0.4720(8) 0.9558(4) 0.8209(4) 0.0287(15) Uani 1 1 d . . .
C29 C 0.6579(9) 1.0084(5) 0.8502(5) 0.0400(19) Uani 1 1 d . . .
C30 C 0.3809(10) 0.9255(5) 0.8917(4) 0.0400(18) Uani 1 1 d . . .
C31 C 0.3533(8) 1.0103(4) 0.7805(4) 0.0280(15) Uani 1 1 d . . .
C32 C 0.3890(9) 1.0991(4) 0.7824(4) 0.0376(18) Uani 1 1 d . . .
H32 H 0.4973 1.1291 0.8050 0.045 Uiso 1 1 calc R . .
C33 C 0.2675(9) 1.1442(4) 0.7515(4) 0.0364(17) Uani 1 1 d . . .
H33 H 0.2940 1.2039 0.7540 0.044 Uiso 1 1 calc R . .
C34 C 0.1068(8) 1.1008(4) 0.7169(4) 0.0298(15) Uani 1 1 d . . .
C35 C 0.0721(8) 1.0121(4) 0.7126(4) 0.0350(17) Uani 1 1 d . . .
H35 H -0.0350 0.9821 0.6888 0.042 Uiso 1 1 calc R . .
C36 C 0.1928(8) 0.9680(4) 0.7427(4) 0.0365(17) Uani 1 1 d . . .
H36 H 0.1676 0.9082 0.7379 0.044 Uiso 1 1 calc R . .
C37 C 0.0035(9) 1.2293(4) 0.6971(4) 0.0371(17) Uani 1 1 d . . .
H37A H 0.1159 1.2538 0.6786 0.044 Uiso 1 1 calc R . .
H37B H 0.0083 1.2468 0.7511 0.044 Uiso 1 1 calc R . .
C38 C -0.1433(9) 1.2626(4) 0.6543(4) 0.0321(16) Uani 1 1 d . . .
C39 C 0.6277(9) 0.8975(4) -0.5549(4) 0.0393(19) Uani 1 1 d . . .
H39 H 0.5152 0.9048 -0.5725 0.047 Uiso 1 1 calc R . .
C40 C 0.7573(9) 0.9696(4) -0.5356(4) 0.0417(19) Uani 1 1 d . . .
H40 H 0.7305 1.0240 -0.5398 0.050 Uiso 1 1 calc R . .
C41 C 0.9287(8) 0.9614(4) -0.5098(4) 0.0314(16) Uani 1 1 d . . .
C42 C 0.9565(9) 0.8781(4) -0.5054(4) 0.0389(18) Uani 1 1 d . . .
H42 H 1.0682 0.8685 -0.4892 0.047 Uiso 1 1 calc R . .
C43 C 0.8202(8) 0.8095(4) -0.5245(4) 0.0339(17) Uani 1 1 d . . .
H43 H 0.8425 0.7544 -0.5200 0.041 Uiso 1 1 calc R . .
F1 F -0.2361(6) 0.5280(3) -0.0226(3) 0.0561(12) Uani 1 1 d . . .
F2 F -0.3918(6) 0.6096(3) -0.0771(3) 0.0684(15) Uani 1 1 d . . .
F3 F -0.3783(5) 0.6045(3) 0.0446(3) 0.0621(13) Uani 1 1 d . . .
F4 F -0.3235(6) 0.7729(3) -0.0231(3) 0.0662(14) Uani 1 1 d . . .
F5 F -0.0512(7) 0.8308(3) 0.0059(3) 0.0617(13) Uani 1 1 d . . .
F6 F -0.2049(6) 0.7668(3) 0.0896(3) 0.0648(14) Uani 1 1 d . . .
F7 F 0.7366(5) 1.0502(3) 0.7946(3) 0.0514(12) Uani 1 1 d . . .
F8 F 0.6552(5) 1.0676(3) 0.9076(3) 0.0523(12) Uani 1 1 d . . .
F9 F 0.7662(5) 0.9572(3) 0.8760(3) 0.0618(14) Uani 1 1 d . . .
F10 F 0.4790(6) 0.8891(3) 0.9413(3) 0.0559(12) Uani 1 1 d . . .
F11 F 0.3311(6) 0.9901(3) 0.9322(2) 0.0520(12) Uani 1 1 d . . .
F12 F 0.2322(5) 0.8675(3) 0.8731(3) 0.0505(11) Uani 1 1 d . . .
N1 N 0.6572(7) 0.8180(3) -0.5494(3) 0.0340(14) Uani 1 1 d . . .
O1 O 0.2517(6) 0.7508(3) -0.4716(3) 0.0397(12) Uani 1 1 d . . .
O2 O 0.2154(7) 0.6144(3) -0.4455(3) 0.0563(16) Uani 1 1 d . . .
O3 O 0.1054(6) 0.6476(3) -0.3097(3) 0.0368(11) Uani 1 1 d . . .
O4 O 0.4226(7) 0.6480(3) 0.2232(3) 0.0603(17) Uani 1 1 d . . .
O5 O 0.6922(8) 0.5073(4) 0.2858(4) 0.0677(18) Uani 1 1 d . . .
O6 O 0.6513(6) 0.6273(3) 0.3419(3) 0.0436(13) Uani 1 1 d . . .
O7 O 0.7267(8) 0.5949(3) 0.5031(3) 0.0564(16) Uani 1 1 d . . .
O8 O 0.7714(7) 0.5021(3) 0.5891(3) 0.0478(14) Uani 1 1 d . . .
O9 O 0.6297(6) 0.7006(3) 0.6085(3) 0.0380(12) Uani 1 1 d . . .
O10 O -0.0238(6) 1.1388(3) 0.6870(3) 0.0365(12) Uani 1 1 d . . .
O11 O -0.1097(6) 1.3406(3) 0.6390(3) 0.0417(13) Uani 1 1 d . . .
O12 O -0.2913(6) 1.2165(3) 0.6382(3) 0.0426(13) Uani 1 1 d . . .
Pb1 Pb 0.41713(3) 0.678225(16) -0.564306(15) 0.02973(9) Uani 1 1 d . . .
Pb2 Pb 0.89105(3) 0.534304(16) 0.402104(16) 0.03223(9) Uani 1 1 d . . .

loop_
_atom_site_aniso_label
_atom_site_aniso_U_11
_atom_site_aniso_U_22
_atom_site_aniso_U_33
_atom_site_aniso_U_23
_atom_site_aniso_U_13
_atom_site_aniso_U_12
C1 0.030(3) 0.040(4) 0.028(4) -0.002(3) 0.005(3) 0.008(3)
C2 0.034(4) 0.032(4) 0.033(4) 0.005(3) 0.004(3) 0.012(3)
C3 0.029(3) 0.032(4) 0.025(4) 0.000(3) 0.009(3) 0.002(3)
C4 0.049(4) 0.032(4) 0.041(5) 0.001(4) 0.011(4) 0.013(3)
C5 0.051(4) 0.033(4) 0.036(5) 0.008(3) 0.010(3) 0.015(3)
C6 0.029(3) 0.035(4) 0.034(4) 0.000(3) 0.004(3) 0.007(3)
C7 0.027(3) 0.041(4) 0.037(5) -0.001(3) 0.005(3) 0.009(3)
C8 0.034(4) 0.038(4) 0.034(5) 0.005(3) 0.001(3) 0.010(3)
C9 0.033(3) 0.034(4) 0.032(4) 0.003(3) 0.004(3) 0.012(3)
C10 0.042(4) 0.070(6) 0.029(5) 0.006(4) 0.002(4) 0.009(4)
C11 0.062(5) 0.058(6) 0.045(6) 0.003(4) 0.013(4) 0.032(5)
C12 0.033(4) 0.035(4) 0.028(4) 0.001(3) 0.008(3) 0.012(3)
C13 0.036(4) 0.039(4) 0.041(5) 0.006(4) 0.011(3) 0.008(3)
C14 0.032(4) 0.041(5) 0.052(6) -0.010(4) -0.001(3) 0.007(3)
C15 0.039(4) 0.037(4) 0.053(5) -0.005(4) -0.010(4) 0.018(3)
C16 0.050(4) 0.041(5) 0.041(5) 0.016(4) 0.004(4) 0.010(4)
C17 0.034(4) 0.042(4) 0.037(5) -0.001(4) 0.005(3) 0.006(3)
C18 0.092(7) 0.042(5) 0.065(7) -0.013(5) -0.038(5) 0.029(5)
C19 0.044(4) 0.034(4) 0.037(5) 0.011(4) 0.005(3) 0.011(3)
C20 0.033(4) 0.022(4) 0.044(5) -0.003(3) -0.005(3) 0.010(3)
C21 0.048(4) 0.020(4) 0.037(5) 0.004(3) 0.000(3) 0.015(3)
C22 0.030(3) 0.028(4) 0.029(4) -0.004(3) -0.001(3) 0.012(3)
C23 0.043(4) 0.025(4) 0.041(5) 0.000(3) 0.007(3) 0.011(3)
C24 0.034(4) 0.035(4) 0.032(4) 0.006(3) 0.006(3) 0.011(3)
C25 0.030(3) 0.029(4) 0.027(4) -0.003(3) 0.000(3) 0.011(3)
C26 0.039(4) 0.024(4) 0.041(5) 0.004(3) 0.009(3) 0.011(3)
C27 0.054(4) 0.035(4) 0.028(4) 0.005(3) 0.013(3) 0.013(3)
C28 0.032(3) 0.025(4) 0.032(4) 0.001(3) 0.006(3) 0.012(3)
C29 0.036(4) 0.041(5) 0.042(5) -0.011(4) -0.011(3) 0.016(3)
C30 0.054(5) 0.032(4) 0.036(5) -0.001(3) 0.000(4) 0.018(4)
C31 0.034(3) 0.026(4) 0.024(4) -0.002(3) 0.002(3) 0.009(3)
C32 0.041(4) 0.025(4) 0.043(5) -0.009(3) -0.004(3) 0.004(3)
C33 0.045(4) 0.021(4) 0.044(5) -0.003(3) 0.001(3) 0.011(3)
C34 0.037(4) 0.024(4) 0.030(4) 0.005(3) 0.008(3) 0.010(3)
C35 0.035(4) 0.026(4) 0.042(5) -0.002(3) -0.004(3) 0.003(3)
C36 0.040(4) 0.024(4) 0.047(5) -0.002(3) 0.000(3) 0.011(3)
C37 0.046(4) 0.028(4) 0.036(5) 0.004(3) 0.000(3) 0.005(3)
C38 0.044(4) 0.025(4) 0.026(4) 0.001(3) -0.004(3) 0.006(3)
C39 0.030(4) 0.031(4) 0.055(5) 0.008(4) -0.006(3) 0.002(3)
C40 0.044(4) 0.022(4) 0.060(6) 0.004(4) -0.005(4) 0.010(3)
C41 0.032(3) 0.028(4) 0.036(4) 0.008(3) 0.010(3) 0.007(3)
C42 0.038(4) 0.021(4) 0.056(5) 0.002(3) -0.001(3) 0.006(3)
C43 0.037(4) 0.016(3) 0.052(5) 0.006(3) 0.012(3) 0.008(3)
F1 0.056(3) 0.045(3) 0.061(3) -0.004(2) 0.007(2) -0.004(2)
F2 0.044(3) 0.100(4) 0.056(3) 0.016(3) -0.007(2) 0.002(3)
F3 0.036(2) 0.094(4) 0.059(3) 0.014(3) 0.021(2) 0.011(2)
F4 0.066(3) 0.096(4) 0.054(3) 0.014(3) 0.011(2) 0.056(3)
F5 0.086(3) 0.041(3) 0.064(4) 0.000(2) 0.016(3) 0.024(3)
F6 0.088(3) 0.079(4) 0.042(3) -0.001(3) 0.018(3) 0.050(3)
F7 0.044(2) 0.048(3) 0.058(3) -0.003(2) 0.011(2) -0.002(2)
F8 0.055(3) 0.048(3) 0.049(3) -0.017(2) -0.008(2) 0.007(2)
F9 0.045(2) 0.051(3) 0.088(4) 0.000(3) -0.022(2) 0.018(2)
F10 0.081(3) 0.056(3) 0.038(3) 0.010(2) 0.004(2) 0.030(3)
F11 0.073(3) 0.047(3) 0.042(3) -0.007(2) 0.013(2) 0.025(2)
F12 0.052(3) 0.047(3) 0.051(3) 0.006(2) 0.016(2) 0.001(2)
N1 0.040(3) 0.028(3) 0.034(4) 0.005(3) 0.009(3) 0.001(3)
O1 0.054(3) 0.035(3) 0.036(3) 0.010(2) 0.018(2) 0.016(2)
O2 0.088(4) 0.021(3) 0.062(4) -0.001(3) 0.040(3) 0.005(3)
O3 0.049(3) 0.034(3) 0.030(3) 0.003(2) 0.012(2) 0.012(2)
O4 0.063(3) 0.043(3) 0.072(5) -0.003(3) -0.032(3) 0.021(3)
O5 0.082(4) 0.061(4) 0.067(5) -0.003(3) -0.015(3) 0.043(3)
O6 0.039(3) 0.054(3) 0.038(3) -0.005(3) 0.001(2) 0.012(2)
O7 0.081(4) 0.049(3) 0.052(4) 0.014(3) 0.030(3) 0.033(3)
O8 0.060(3) 0.032(3) 0.056(4) -0.009(3) -0.001(3) 0.024(2)
O9 0.054(3) 0.027(3) 0.039(3) 0.001(2) 0.014(2) 0.019(2)
O10 0.039(3) 0.023(3) 0.048(3) 0.006(2) -0.002(2) 0.007(2)
O11 0.042(3) 0.030(3) 0.050(4) 0.010(2) -0.007(2) 0.003(2)
O12 0.040(3) 0.033(3) 0.054(4) 0.008(2) 0.000(2) 0.004(2)
Pb1 0.02538(13) 0.02578(15) 0.03933(19) 0.00249(12) 0.00667(11) 0.00674(10)
Pb2 0.03375(15) 0.02774(16) 0.03814(19) 0.00714(12) 0.00683(12) 0.01057(11)

loop_
_atom_type_symbol
_atom_type_description
_atom_type_scat_dispersion_real
_atom_type_scat_dispersion_imag
_atom_type_scat_source
C C 0.0033 0.0016 'International Tables Vol C Tables 4.2.6.8 and 6.1.1.4'
H H 0.0000 0.0000 'International Tables Vol C Tables 4.2.6.8 and 6.1.1.4'
O O 0.0106 0.0060 'International Tables Vol C Tables 4.2.6.8 and 6.1.1.4'
F F 0.0171 0.0103 'International Tables Vol C Tables 4.2.6.8 and 6.1.1.4'
Pb Pb -3.3944 10.1111 'International Tables Vol C Tables 4.2.6.8 and 6.1.1.4'
N N 0.0061 0.0033 'International Tables Vol C Tables 4.2.6.8 and 6.1.1.4'

loop_
_geom_angle_atom_site_label_1
_geom_angle_atom_site_label_2
_geom_angle_atom_site_label_3
_geom_angle
_geom_angle_site_symmetry_1
_geom_angle_site_symmetry_3
O1 C1 O2 123.1(6) . .
O1 C1 C2 116.6(6) . .
O2 C1 C2 120.3(6) . .
O3 C2 C1 109.7(5) . .
O3 C2 H2A 109.7 . .
C1 C2 H2A 109.7 . .
O3 C2 H2B 109.7 . .
C1 C2 H2B 109.7 . .
H2A C2 H2B 108.2 . .
C4 C3 O3 116.5(6) . .
C4 C3 C8 120.0(6) . .
O3 C3 C8 123.5(6) . .
C3 C4 C5 120.2(7) . .
C3 C4 H4 119.9 . .
C5 C4 H4 119.9 . .
C6 C5 C4 121.2(7) . .
C6 C5 H5 119.4 . .
C4 C5 H5 119.4 . .
C7 C6 C5 117.3(7) . .
C7 C6 C9 123.8(6) . .
C5 C6 C9 118.7(6) . .
C6 C7 C8 122.0(7) . .
C6 C7 H7 119.0 . .
C8 C7 H7 119.0 . .
C3 C8 C7 119.3(7) . .
C3 C8 H8 120.4 . .
C7 C8 H8 120.4 . .
C12 C9 C6 111.6(5) . .
C12 C9 C11 106.4(6) . .
C6 C9 C11 112.6(6) . .
C12 C9 C10 111.8(6) . .
C6 C9 C10 105.9(6) . .
C11 C9 C10 108.6(6) . .
F1 C10 F3 108.0(7) . .
F1 C10 F2 106.7(6) . .
F3 C10 F2 106.0(6) . .
F1 C10 C9 111.4(6) . .
F3 C10 C9 113.7(7) . .
F2 C10 C9 110.7(6) . .
F5 C11 F4 107.4(7) . .
F5 C11 F6 107.4(7) . .
F4 C11 F6 106.3(6) . .
F5 C11 C9 111.5(6) . .
F4 C11 C9 112.5(7) . .
F6 C11 C9 111.5(7) . .
C17 C12 C13 116.3(6) . .
C17 C12 C9 123.9(6) . .
C13 C12 C9 119.6(6) . .
C14 C13 C12 121.8(7) . .
C14 C13 H13 119.1 . .
C12 C13 H13 119.1 . .
C15 C14 C13 120.7(7) . .
C15 C14 H14 119.6 . .
C13 C14 H14 119.6 . .
C14 C15 O4 119.7(7) . .
C14 C15 C16 119.5(7) . .
O4 C15 C16 120.7(8) . .
C17 C16 C15 119.7(7) . .
C17 C16 H16 120.2 . .
C15 C16 H16 120.2 . .
C16 C17 C12 121.9(7) . .
C16 C17 H17 119.1 . .
C12 C17 H17 119.1 . .
O4 C18 C19 113.3(7) . .
O4 C18 H18A 108.9 . .
C19 C18 H18A 108.9 . .
O4 C18 H18B 108.9 . .
C19 C18 H18B 108.9 . .
H18A C18 H18B 107.7 . .
O6 C19 O5 123.0(7) . .
O6 C19 C18 121.0(7) . .
O5 C19 C18 116.0(7) . .
O7 C20 O8 126.9(7) . .
O7 C20 C21 118.9(6) . .
O8 C20 C21 114.2(7) . .
O9 C21 C20 110.8(6) . .
O9 C21 H21A 109.5 . .
C20 C21 H21A 109.5 . .
O9 C21 H21B 109.5 . .
C20 C21 H21B 109.5 . .
H21A C21 H21B 108.1 . .
C23 C22 O9 125.4(6) . .
C23 C22 C27 120.6(6) . .
O9 C22 C27 114.0(6) . .
C22 C23 C24 119.4(6) . .
C22 C23 H23 120.3 . .
C24 C23 H23 120.3 . .
C25 C24 C23 121.8(7) . .
C25 C24 H24 119.1 . .
C23 C24 H24 119.1 . .
C24 C25 C26 117.2(6) . .
C24 C25 C28 125.9(6) . .
C26 C25 C28 116.8(6) . .
C27 C26 C25 121.9(6) . .
C27 C26 H26 119.0 . .
C25 C26 H26 119.0 . .
C26 C27 C22 119.0(7) . .
C26 C27 H27 120.5 . .
C22 C27 H27 120.5 . .
C25 C28 C30 112.9(6) . .
C25 C28 C31 111.4(5) . .
C30 C28 C31 106.2(5) . .
C25 C28 C29 106.8(5) . .
C30 C28 C29 106.8(6) . .
C31 C28 C29 112.8(5) . .
F7 C29 F8 106.6(6) . .
F7 C29 F9 106.5(6) . .
F8 C29 F9 106.5(6) . .
F7 C29 C28 111.5(6) . .
F8 C29 C28 113.8(6) . .
F9 C29 C28 111.5(6) . .
F12 C30 F10 105.8(6) . .
F12 C30 F11 105.3(6) . .
F10 C30 F11 105.9(6) . .
F12 C30 C28 112.0(6) . .
F10 C30 C28 114.9(6) . .
F11 C30 C28 112.3(6) . .
C32 C31 C36 117.1(6) . .
C32 C31 C28 124.8(6) . .
C36 C31 C28 118.0(6) . .
C33 C32 C31 121.5(6) . .
C33 C32 H32 119.2 . .
C31 C32 H32 119.2 . .
C34 C33 C32 120.2(6) . .
C34 C33 H33 119.9 . .
C32 C33 H33 119.9 . .
O10 C34 C33 124.9(6) . .
O10 C34 C35 116.3(6) . .
C33 C34 C35 118.7(6) . .
C36 C35 C34 120.8(6) . .
C36 C35 H35 119.6 . .
C34 C35 H35 119.6 . .
C35 C36 C31 121.6(6) . .
C35 C36 H36 119.2 . .
C31 C36 H36 119.2 . .
O10 C37 C38 110.8(5) . .
O10 C37 H37A 109.5 . .
C38 C37 H37A 109.5 . .
O10 C37 H37B 109.5 . .
C38 C37 H37B 109.5 . .
H37A C37 H37B 108.1 . .
O12 C38 O11 122.3(6) . .
O12 C38 C37 121.1(6) . .
O11 C38 C37 116.6(6) . .
N1 C39 C40 122.7(6) . .
N1 C39 H39 118.7 . .
C40 C39 H39 118.7 . .
C39 C40 C41 120.4(6) . .
C39 C40 H40 119.8 . .
C41 C40 H40 119.8 . .
C42 C41 C40 115.8(6) . .
C42 C41 C41 123.0(7) . 2_774
C40 C41 C41 121.2(7) . 2_774
C43 C42 C41 120.4(6) . .
C43 C42 H42 119.8 . .
C41 C42 H42 119.8 . .
N1 C43 C42 123.3(6) . .
N1 C43 H43 118.3 . .
C42 C43 H43 118.3 . .
C39 N1 C43 117.4(6) . .
C39 N1 Pb1 125.8(4) . .
C43 N1 Pb1 116.3(4) . .
C1 O1 Pb1 101.7(4) . .
C1 O2 Pb2 139.5(5) . 2_665
C3 O3 C2 118.3(5) . .
C18 O4 C15 116.2(6) . .
C19 O5 Pb2 101.6(5) . .
C19 O6 Pb1 125.7(4) . 1_556
C20 O7 Pb2 122.5(5) . .
C22 O9 C21 116.9(5) . .
C34 O10 C37 116.9(5) . .
C38 O11 Pb2 148.7(5) . 2_676
C38 O11 Pb1 89.9(4) . 2_575
Pb2 O11 Pb1 112.50(17) 2_676 2_575
C38 O12 Pb1 95.9(4) . 2_575
O12 Pb1 O1 75.22(16) 2_575 .
O12 Pb1 O11 51.43(15) 2_575 2_575
O1 Pb1 O11 78.67(16) . 2_575
O12 Pb1 N1 74.30(16) 2_575 .
O1 Pb1 N1 87.26(17) . .
O11 Pb1 N1 125.71(16) 2_575 .
O12 Pb1 O6 103.00(16) 2_575 1_554
O1 Pb1 O6 168.40(15) . 1_554
O11 Pb1 O6 109.45(16) 2_575 1_554
N1 Pb1 O6 81.26(17) . 1_554
O5 Pb2 O7 106.7(2) . .
O5 Pb2 O2 93.1(2) . 2_665
O7 Pb2 O2 89.07(17) . 2_665
O5 Pb2 O11 98.12(19) . 2_676
O7 Pb2 O11 106.53(17) . 2_676
O2 Pb2 O11 157.12(17) 2_665 2_676

loop_
_geom_bond_atom_site_label_1
_geom_bond_atom_site_label_2
_geom_bond_distance
_geom_bond_site_symmetry_2
C1 O1 1.251(8) .
C1 O2 1.263(8) .
C1 C2 1.501(9) .
C2 O3 1.427(8) .
C2 H2A 0.9700 .
C2 H2B 0.9700 .
C3 C4 1.365(9) .
C3 O3 1.379(8) .
C3 C8 1.384(9) .
C4 C5 1.393(10) .
C4 H4 0.9300 .
C5 C6 1.389(9) .
C5 H5 0.9300 .
C6 C7 1.385(9) .
C6 C9 1.540(9) .
C7 C8 1.390(9) .
C7 H7 0.9300 .
C8 H8 0.9300 .
C9 C12 1.531(9) .
C9 C11 1.546(10) .
C9 C10 1.558(10) .
C10 F1 1.320(9) .
C10 F3 1.330(8) .
C10 F2 1.352(8) .
C11 F5 1.326(9) .
C11 F4 1.335(9) .
C11 F6 1.335(9) .
C12 C17 1.393(10) .
C12 C13 1.399(9) .
C13 C14 1.371(10) .
C13 H13 0.9300 .
C14 C15 1.355(11) .
C14 H14 0.9300 .
C15 O4 1.387(8) .
C15 C16 1.390(10) .
C16 C17 1.376(10) .
C16 H16 0.9300 .
C17 H17 0.9300 .
C18 O4 1.359(9) .
C18 C19 1.502(10) .
C18 H18A 0.9700 .
C18 H18B 0.9700 .
C19 O6 1.228(8) .
C19 O5 1.252(8) .
C20 O7 1.237(9) .
C20 O8 1.252(8) .
C20 C21 1.525(9) .
C21 O9 1.424(7) .
C21 H21A 0.9700 .
C21 H21B 0.9700 .
C22 C23 1.360(9) .
C22 O9 1.391(7) .
C22 C27 1.392(9) .
C23 C24 1.403(9) .
C23 H23 0.9300 .
C24 C25 1.383(9) .
C24 H24 0.9300 .
C25 C26 1.394(9) .
C25 C28 1.529(9) .
C26 C27 1.388(9) .
C26 H26 0.9300 .
C27 H27 0.9300 .
C28 C30 1.534(10) .
C28 C31 1.538(9) .
C28 C29 1.554(9) .
C29 F7 1.335(9) .
C29 F8 1.342(8) .
C29 F9 1.344(8) .
C30 F12 1.338(8) .
C30 F10 1.340(8) .
C30 F11 1.345(8) .
C31 C32 1.383(9) .
C31 C36 1.395(9) .
C32 C33 1.381(9) .
C32 H32 0.9300 .
C33 C34 1.380(9) .
C33 H33 0.9300 .
C34 O10 1.357(7) .
C34 C35 1.380(9) .
C35 C36 1.361(9) .
C35 H35 0.9300 .
C36 H36 0.9300 .
C37 O10 1.411(7) .
C37 C38 1.509(9) .
C37 H37A 0.9700 .
C37 H37B 0.9700 .
C38 O12 1.241(8) .
C38 O11 1.265(7) .
C39 N1 1.331(8) .
C39 C40 1.380(9) .
C39 H39 0.9300 .
C40 C41 1.399(9) .
C40 H40 0.9300 .
C41 C42 1.385(9) .
C41 C41 1.492(12) 2_774
C42 C43 1.373(9) .
C42 H42 0.9300 .
C43 N1 1.335(8) .
C43 H43 0.9300 .
N1 Pb1 2.600(5) .
O1 Pb1 2.501(5) .
O2 Pb2 2.533(5) 2_665
O5 Pb2 2.431(6) .
O6 Pb1 2.735(5) 1_556
O7 Pb2 2.506(5) .
O11 Pb2 2.535(5) 2_676
O11 Pb1 2.584(4) 2_575
O12 Pb1 2.470(5) 2_575
Pb1 O12 2.469(5) 2_575
Pb1 O11 2.584(4) 2_575
Pb1 O6 2.735(5) 1_554
Pb2 O2 2.533(5) 2_665
Pb2 O11 2.535(5) 2_676

loop_
_geom_torsion_atom_site_label_1
_geom_torsion_atom_site_label_2
_geom_torsion_atom_site_label_3
_geom_torsion_atom_site_label_4
_geom_torsion
_geom_torsion_site_symmetry_1
_geom_torsion_site_symmetry_2
_geom_torsion_site_symmetry_3
_geom_torsion_site_symmetry_4
O1 C1 C2 O3 -163.9(6) . . . .
O2 C1 C2 O3 14.9(9) . . . .
O3 C3 C4 C5 -176.3(6) . . . .
C8 C3 C4 C5 2.2(10) . . . .
C3 C4 C5 C6 -0.3(11) . . . .
C4 C5 C6 C7 -1.3(10) . . . .
C4 C5 C6 C9 173.7(6) . . . .
C5 C6 C7 C8 0.9(10) . . . .
C9 C6 C7 C8 -173.8(6) . . . .
C4 C3 C8 C7 -2.5(10) . . . .
O3 C3 C8 C7 175.8(6) . . . .
C6 C7 C8 C3 1.0(10) . . . .
C7 C6 C9 C12 -143.4(6) . . . .
C5 C6 C9 C12 41.9(8) . . . .
C7 C6 C9 C11 -23.9(9) . . . .
C5 C6 C9 C11 161.5(6) . . . .
C7 C6 C9 C10 94.7(8) . . . .
C5 C6 C9 C10 -80.0(7) . . . .
C12 C9 C10 F1 -51.9(8) . . . .
C6 C9 C10 F1 69.9(7) . . . .
C11 C9 C10 F1 -169.0(6) . . . .
C12 C9 C10 F3 70.4(8) . . . .
C6 C9 C10 F3 -167.8(6) . . . .
C11 C9 C10 F3 -46.7(9) . . . .
C12 C9 C10 F2 -170.4(6) . . . .
C6 C9 C10 F2 -48.6(8) . . . .
C11 C9 C10 F2 72.5(8) . . . .
C12 C9 C11 F5 73.3(8) . . . .
C6 C9 C11 F5 -49.3(8) . . . .
C10 C9 C11 F5 -166.1(6) . . . .
C12 C9 C11 F4 -166.0(6) . . . .
C6 C9 C11 F4 71.4(8) . . . .
C10 C9 C11 F4 -45.4(9) . . . .
C12 C9 C11 F6 -46.6(8) . . . .
C6 C9 C11 F6 -169.2(6) . . . .
C10 C9 C11 F6 73.9(8) . . . .
C6 C9 C12 C17 -140.1(7) . . . .
C11 C9 C12 C17 96.8(8) . . . .
C10 C9 C12 C17 -21.7(9) . . . .
C6 C9 C12 C13 45.3(8) . . . .
C11 C9 C12 C13 -77.9(8) . . . .
C10 C9 C12 C13 163.7(6) . . . .
C17 C12 C13 C14 2.1(10) . . . .
C9 C12 C13 C14 177.2(7) . . . .
C12 C13 C14 C15 -0.3(11) . . . .
C13 C14 C15 O4 -178.9(7) . . . .
C13 C14 C15 C16 -1.4(11) . . . .
C14 C15 C16 C17 1.1(11) . . . .
O4 C15 C16 C17 178.6(7) . . . .
C15 C16 C17 C12 0.9(11) . . . .
C13 C12 C17 C16 -2.4(11) . . . .
C9 C12 C17 C16 -177.2(7) . . . .
O4 C18 C19 O6 19.6(13) . . . .
O4 C18 C19 O5 -163.0(8) . . . .
O7 C20 C21 O9 -18.5(9) . . . .
O8 C20 C21 O9 163.1(6) . . . .
O9 C22 C23 C24 178.2(6) . . . .
C27 C22 C23 C24 -2.7(10) . . . .
C22 C23 C24 C25 2.3(10) . . . .
C23 C24 C25 C26 -0.3(9) . . . .
C23 C24 C25 C28 -177.1(6) . . . .
C24 C25 C26 C27 -1.3(10) . . . .
C28 C25 C26 C27 175.8(6) . . . .
C25 C26 C27 C22 1.0(10) . . . .
C23 C22 C27 C26 1.1(10) . . . .
O9 C22 C27 C26 -179.7(6) . . . .
C24 C25 C28 C30 -13.9(9) . . . .
C26 C25 C28 C30 169.3(6) . . . .
C24 C25 C28 C31 -133.3(6) . . . .
C26 C25 C28 C31 49.9(7) . . . .
C24 C25 C28 C29 103.1(7) . . . .
C26 C25 C28 C29 -73.7(7) . . . .
C25 C28 C29 F7 69.8(7) . . . .
C30 C28 C29 F7 -169.2(5) . . . .
C31 C28 C29 F7 -52.9(8) . . . .
C25 C28 C29 F8 -169.5(6) . . . .
C30 C28 C29 F8 -48.5(8) . . . .
C31 C28 C29 F8 67.8(8) . . . .
C25 C28 C29 F9 -49.1(8) . . . .
C30 C28 C29 F9 71.9(7) . . . .
C31 C28 C29 F9 -171.8(6) . . . .
C25 C28 C30 F12 -52.3(7) . . . .
C31 C28 C30 F12 70.0(7) . . . .
C29 C28 C30 F12 -169.3(5) . . . .
C25 C28 C30 F10 68.4(8) . . . .
C31 C28 C30 F10 -169.3(5) . . . .
C29 C28 C30 F10 -48.6(8) . . . .
C25 C28 C30 F11 -170.5(5) . . . .
C31 C28 C30 F11 -48.2(7) . . . .
C29 C28 C30 F11 72.5(7) . . . .
C25 C28 C31 C32 -132.5(7) . . . .
C30 C28 C31 C32 104.2(8) . . . .
C29 C28 C31 C32 -12.5(10) . . . .
C25 C28 C31 C36 51.3(8) . . . .
C30 C28 C31 C36 -72.0(8) . . . .
C29 C28 C31 C36 171.4(6) . . . .
C36 C31 C32 C33 3.1(11) . . . .
C28 C31 C32 C33 -173.1(7) . . . .
C31 C32 C33 C34 -0.8(11) . . . .
C32 C33 C34 O10 177.8(7) . . . .
C32 C33 C34 C35 -1.3(11) . . . .
O10 C34 C35 C36 -178.3(7) . . . .
C33 C34 C35 C36 0.9(11) . . . .
C34 C35 C36 C31 1.6(11) . . . .
C32 C31 C36 C35 -3.5(11) . . . .
C28 C31 C36 C35 172.9(7) . . . .
O10 C37 C38 O12 24.0(10) . . . .
O10 C37 C38 O11 -159.0(6) . . . .
N1 C39 C40 C41 0.7(12) . . . .
C39 C40 C41 C42 0.0(11) . . . .
C39 C40 C41 C41 178.8(8) . . . 2_774
C40 C41 C42 C43 -0.9(11) . . . .
C41 C41 C42 C43 -179.7(8) 2_774 . . .
C41 C42 C43 N1 1.2(12) . . . .
C40 C39 N1 C43 -0.4(11) . . . .
C40 C39 N1 Pb1 170.4(6) . . . .
C42 C43 N1 C39 -0.5(11) . . . .
C42 C43 N1 Pb1 -172.3(6) . . . .
O2 C1 O1 Pb1 -7.4(8) . . . .
C2 C1 O1 Pb1 171.4(5) . . . .
O1 C1 O2 Pb2 -169.2(5) . . . 2_665
C2 C1 O2 Pb2 12.0(11) . . . 2_665
C4 C3 O3 C2 -158.3(6) . . . .
C8 C3 O3 C2 23.3(9) . . . .
C1 C2 O3 C3 170.1(5) . . . .
C19 C18 O4 C15 178.5(8) . . . .
C14 C15 O4 C18 -118.2(9) . . . .
C16 C15 O4 C18 64.3(11) . . . .
O6 C19 O5 Pb2 2.4(9) . . . .
C18 C19 O5 Pb2 -174.9(6) . . . .
O5 C19 O6 Pb1 -124.5(7) . . . 1_556
C18 C19 O6 Pb1 52.7(10) . . . 1_556
O8 C20 O7 Pb2 -9.5(10) . . . .
C21 C20 O7 Pb2 172.3(4) . . . .
C23 C22 O9 C21 -7.8(9) . . . .
C27 C22 O9 C21 173.1(6) . . . .
C20 C21 O9 C22 -170.1(5) . . . .
C33 C34 O10 C37 -4.6(10) . . . .
C35 C34 O10 C37 174.6(6) . . . .
C38 C37 O10 C34 174.3(6) . . . .
O12 C38 O11 Pb2 -144.1(6) . . . 2_676
C37 C38 O11 Pb2 39.0(12) . . . 2_676
O12 C38 O11 Pb1 -6.9(7) . . . 2_575
C37 C38 O11 Pb1 176.2(6) . . . 2_575
O11 C38 O12 Pb1 7.2(8) . . . 2_575
C37 C38 O12 Pb1 -176.0(6) . . . 2_575
C1 O1 Pb1 O12 147.0(4) . . . 2_575
C1 O1 Pb1 O11 94.2(4) . . . 2_575
C1 O1 Pb1 N1 -138.5(4) . . . .
C1 O1 Pb1 O6 -130.4(7) . . . 1_554
C39 N1 Pb1 O12 25.7(6) . . . 2_575
C43 N1 Pb1 O12 -163.3(5) . . . 2_575
C39 N1 Pb1 O1 -49.7(6) . . . .
C43 N1 Pb1 O1 121.3(5) . . . .
C39 N1 Pb1 O11 24.2(7) . . . 2_575
C43 N1 Pb1 O11 -164.8(5) . . . 2_575
C39 N1 Pb1 O6 132.0(6) . . . 1_554
C43 N1 Pb1 O6 -57.1(5) . . . 1_554
C19 O5 Pb2 O7 37.3(5) . . . .
C19 O5 Pb2 O2 127.2(5) . . . 2_665
C19 O5 Pb2 O11 -72.8(5) . . . 2_676
C20 O7 Pb2 O5 131.7(6) . . . .
C20 O7 Pb2 O2 38.8(6) . . . 2_665
C20 O7 Pb2 O11 -124.2(6) . . . 2_676
